data_4032274
loop_
_publ_author_name
'Paul, Avishek'
'Smith, Mark D.'
'Vannucci, Aaron K.'

_publ_section_title
;
 Photoredox-Assisted Reductive Cross-Coupling: Mechanistic Insight into
 Catalytic Aryl-Alkyl Cross-Couplings.
;
_journal_issue 4
_journal_name_full 'The Journal of organic chemistry'
_journal_page_first 1996
_journal_page_last 2003
_journal_paper_doi 10.1021/acs.joc.6b02830
_journal_volume 82
_journal_year 2017
_chemical_absolute_configuration ad
_chemical_formula_moiety '1(Br), C6 H16 N1 O3'
_chemical_formula_sum 'C6 H16 Br N O3'
_chemical_formula_weight 230.11
_space_group_crystal_system trigonal
_space_group_IT_number 161
_space_group_name_Hall 'R 3 -2"c'
_space_group_name_H-M_alt 'R 3 c :H'
_atom_sites_solution_hydrogens mixed
_atom_sites_solution_primary direct
_audit_creation_date 2016-08-16
_audit_creation_method
;
Olex2 1.2
(compiled 2016.02.19 svn.r3266 for OlexSys, GUI svn.r5155)
;
_cell_angle_alpha 90
_cell_angle_beta 90
_cell_angle_gamma 120
_cell_formula_units_Z 6
_cell_length_a 8.3516(3)
_cell_length_b 8.3516(3)
_cell_length_c 23.0965(10)
_cell_measurement_reflns_used 5421
_cell_measurement_temperature 100(2)
_cell_measurement_theta_max 32.54
_cell_measurement_theta_min 3.32
_cell_volume 1395.13(9)
_computing_cell_refinement 'SAINT v8.34A (Bruker, 2013)'
_computing_data_collection 'Bruker APEXII v2014.9-0 (Bruker, 2014)'
_computing_data_reduction 'SAINT v8.34A (Bruker, 2013)'
_computing_molecular_graphics 'Olex2 (Dolomanov et al., 2009)'
_computing_publication_material 'Olex2 (Dolomanov et al., 2009)'
_computing_structure_refinement 'XL (Sheldrick, 2008)'
_computing_structure_solution 'ShelXT (Sheldrick, 2015)'
_diffrn_ambient_temperature 100(2)
_diffrn_detector 'Bruker PHOTON-100 area detector'
_diffrn_detector_area_resol_mean 10.4
_diffrn_detector_type 'CMOS area detector'
_diffrn_measured_fraction_theta_full 0.970
_diffrn_measured_fraction_theta_max 0.972
_diffrn_measurement_device 'three-circle diffractometer'
_diffrn_measurement_device_type 'Bruker D8 Quest'
_diffrn_measurement_method '\w and \f scans'
_diffrn_radiation_monochromator 'mirror optics'
_diffrn_radiation_probe x-ray
_diffrn_radiation_type MoK\a
_diffrn_radiation_wavelength 0.71073
_diffrn_reflns_av_R_equivalents 0.0537
_diffrn_reflns_av_unetI/netI 0.0415
_diffrn_reflns_Laue_measured_fraction_full 0.970
_diffrn_reflns_Laue_measured_fraction_max 0.972
_diffrn_reflns_limit_h_max 12
_diffrn_reflns_limit_h_min -11
_diffrn_reflns_limit_k_max 11
_diffrn_reflns_limit_k_min -12
_diffrn_reflns_limit_l_max 34
_diffrn_reflns_limit_l_min -34
_diffrn_reflns_number 5980
_diffrn_reflns_point_group_measured_fraction_full 0.933
_diffrn_reflns_point_group_measured_fraction_max 0.936
_diffrn_reflns_theta_full 30.050
_diffrn_reflns_theta_max 32.545
_diffrn_reflns_theta_min 3.324
_diffrn_source 'microfocus sealed X-ray tube'
_diffrn_source_type 'Incoatec I\ms'
_diffrn_standards_number 0
_exptl_absorpt_coefficient_mu 4.385
_exptl_absorpt_correction_T_max 0.3392
_exptl_absorpt_correction_T_min 0.1659
_exptl_absorpt_correction_type multi-scan
_exptl_absorpt_process_details
;
SADABS-2014/4 (Bruker,2014/4) was used for absorption correction.
wR2(int) was 0.1373 before and 0.0675 after correction.
The Ratio of minimum to maximum transmission is 0.4891.
The \l/2 correction factor is 0.00150.
;
_exptl_crystal_colour colourless
_exptl_crystal_colour_primary colourless
_exptl_crystal_density_diffrn 1.643
_exptl_crystal_description plate
_exptl_crystal_F_000 708
_exptl_crystal_size_max 0.48
_exptl_crystal_size_mid 0.4
_exptl_crystal_size_min 0.06
_refine_diff_density_max 0.366
_refine_diff_density_min -0.432
_refine_diff_density_rms 0.066
_refine_ls_abs_structure_details
;
 Flack x determined using 421 quotients [(I+)-(I-)]/[(I+)+(I-)]
 (Parsons, Flack and Wagner, Acta Cryst. B69 (2013) 249-259).
;
_refine_ls_abs_structure_Flack -0.01(2)
_refine_ls_extinction_coef 0.0072(12)
_refine_ls_extinction_expression Fc^*^=kFc[1+0.001xFc^2^\l^3^/sin(2\q)]^-1/4^
_refine_ls_extinction_method 'SHELXL-2014/7 (Sheldrick 2014'
_refine_ls_goodness_of_fit_ref 1.076
_refine_ls_hydrogen_treatment mixed
_refine_ls_matrix_type full
_refine_ls_number_parameters 41
_refine_ls_number_reflns 1071
_refine_ls_number_restraints 1
_refine_ls_restrained_S_all 1.076
_refine_ls_R_factor_all 0.0302
_refine_ls_R_factor_gt 0.0256
_refine_ls_shift/su_max 0.000
_refine_ls_shift/su_mean 0.000
_refine_ls_structure_factor_coef Fsqd
_refine_ls_weighting_details 'w=1/[\s^2^(Fo^2^)+(0.0299P)^2^] where P=(Fo^2^+2Fc^2^)/3'
_refine_ls_weighting_scheme calc
_refine_ls_wR_factor_gt 0.0579
_refine_ls_wR_factor_ref 0.0599
_reflns_Friedel_coverage 0.916
_reflns_Friedel_fraction_full 0.897
_reflns_Friedel_fraction_max 0.900
_reflns_number_gt 959
_reflns_number_total 1071
_reflns_threshold_expression 'I > 2\s(I)'
_cod_data_source_file jo6b02830_si_001.cif
_cod_data_source_block ap215
_cod_original_cell_volume 1395.13(12)
_cod_database_code 4032274
_shelx_space_group_comment
;
The symmetry employed for this shelxl refinement is uniquely defined
by the following loop, which should always be used as a source of
symmetry information in preference to the above space-group names.
They are only intended as comments.
;
_shelx_estimated_absorpt_t_max 0.779
_shelx_estimated_absorpt_t_min 0.227
_olex2_refinement_description
;
1. Fixed Uiso
 At 1.2 times of:
  All C(H,H) groups
2.a Secondary CH2 refined with riding coordinates:
 C1(H1B,H1C), C2(H2A,H2B)
;
_shelx_shelxl_version_number 2014/7
_olex2_submission_special_instructions 'No special instructions were received'

loop_
_space_group_symop_id
_space_group_symop_operation_xyz
1 'x, y, z'
2 '-y, x-y, z'
3 '-x+y, -x, z'
4 '-x+y, y, z+1/2'
5 'x, x-y, z+1/2'
6 '-y, -x, z+1/2'
7 'x+2/3, y+1/3, z+1/3'
8 '-y+2/3, x-y+1/3, z+1/3'
9 '-x+y+2/3, -x+1/3, z+1/3'
10 '-x+y+2/3, y+1/3, z+5/6'
11 'x+2/3, x-y+1/3, z+5/6'
12 '-y+2/3, -x+1/3, z+5/6'
13 'x+1/3, y+2/3, z+2/3'
14 '-y+1/3, x-y+2/3, z+2/3'
15 '-x+y+1/3, -x+2/3, z+2/3'
16 '-x+y+1/3, y+2/3, z+7/6'
17 'x+1/3, x-y+2/3, z+7/6'
18 '-y+1/3, -x+2/3, z+7/6'

loop_
_atom_site_label
_atom_site_type_symbol
_atom_site_fract_x
_atom_site_fract_y
_atom_site_fract_z
_atom_site_U_iso_or_equiv
_atom_site_adp_type
_atom_site_occupancy
_atom_site_site_symmetry_order
_atom_site_calc_flag
_atom_site_refinement_flags_posn
_atom_site_refinement_flags_adp
_atom_site_refinement_flags_occupancy
Br1 Br 0.3333 0.6667 0.58558(5) 0.01062(16) Uani 1 3 d S T P
O1 O 0.4743(4) 0.4321(3) 0.50755(9) 0.0175(4) Uani 1 1 d . . .
H1 H 0.442(7) 0.492(8) 0.526(3) 0.038(14) Uiso 1 1 d . . .
N1 N 0.6667 0.3333 0.43036(17) 0.0085(7) Uani 1 3 d S T P
H1A H 0.6667 0.3333 0.471(4) 0.01(2) Uiso 1 3 d S T P
C1 C 0.5166(4) 0.3711(4) 0.41090(11) 0.0109(4) Uani 1 1 d . . .
H1B H 0.3964 0.2543 0.4108 0.013 Uiso 1 1 calc R . .
H1C H 0.5424 0.4203 0.3709 0.013 Uiso 1 1 calc R . .
C2 C 0.5054(3) 0.5091(3) 0.45063(11) 0.0126(5) Uani 1 1 d . . .
H2A H 0.6221 0.6293 0.4493 0.015 Uiso 1 1 calc R . .
H2B H 0.4025 0.5288 0.4389 0.015 Uiso 1 1 calc R . .

loop_
_atom_site_aniso_label
_atom_site_aniso_U_11
_atom_site_aniso_U_22
_atom_site_aniso_U_33
_atom_site_aniso_U_23
_atom_site_aniso_U_13
_atom_site_aniso_U_12
Br1 0.01062(17) 0.01062(17) 0.01063(19) 0.000 0.000 0.00531(9)
O1 0.0265(11) 0.0194(10) 0.0123(8) 0.0050(7) 0.0079(8) 0.0159(9)
N1 0.0086(11) 0.0086(11) 0.0083(16) 0.000 0.000 0.0043(5)
C1 0.0103(12) 0.0124(12) 0.0116(9) -0.0005(8) -0.0016(8) 0.0070(10)
C2 0.0146(11) 0.0137(11) 0.0123(10) 0.0017(7) 0.0031(8) 0.0091(11)

loop_
_atom_type_symbol
_atom_type_description
_atom_type_scat_dispersion_real
_atom_type_scat_dispersion_imag
_atom_type_scat_source
C C 0.0033 0.0016 'International Tables Vol C Tables 4.2.6.8 and 6.1.1.4'
H H 0.0000 0.0000 'International Tables Vol C Tables 4.2.6.8 and 6.1.1.4'
Br Br -0.2901 2.4595 'International Tables Vol C Tables 4.2.6.8 and 6.1.1.4'
N N 0.0061 0.0033 'International Tables Vol C Tables 4.2.6.8 and 6.1.1.4'
O O 0.0106 0.0060 'International Tables Vol C Tables 4.2.6.8 and 6.1.1.4'

loop_
_geom_angle_atom_site_label_1
_geom_angle_atom_site_label_2
_geom_angle_atom_site_label_3
_geom_angle
_geom_angle_site_symmetry_1
_geom_angle_site_symmetry_3
C2 O1 H1 105(4) . .
C1 N1 H1A 107.36(18) 2_655 .
C1 N1 H1A 107.36(18) 3_665 .
C1 N1 H1A 107.36(18) . .
C1 N1 C1 111.50(17) 3_665 .
C1 N1 C1 111.50(17) 2_655 3_665
C1 N1 C1 111.49(17) 2_655 .
N1 C1 H1B 109.5 . .
N1 C1 H1C 109.5 . .
N1 C1 C2 110.7(2) . .
H1B C1 H1C 108.1 . .
C2 C1 H1B 109.5 . .
C2 C1 H1C 109.5 . .
O1 C2 C1 106.4(2) . .
O1 C2 H2A 110.5 . .
O1 C2 H2B 110.5 . .
C1 C2 H2A 110.5 . .
C1 C2 H2B 110.5 . .
H2A C2 H2B 108.6 . .

loop_
_geom_bond_atom_site_label_1
_geom_bond_atom_site_label_2
_geom_bond_distance
_geom_bond_site_symmetry_2
O1 H1 0.80(7) .
O1 C2 1.429(4) .
N1 H1A 0.93(10) .
N1 C1 1.506(3) 3_665
N1 C1 1.506(3) .
N1 C1 1.506(3) 2_655
C1 H1B 0.9900 .
C1 H1C 0.9900 .
C1 C2 1.512(4) .
C2 H2A 0.9900 .
C2 H2B 0.9900 .

loop_
_geom_hbond_atom_site_label_D
_geom_hbond_atom_site_label_H
_geom_hbond_atom_site_label_A
_geom_hbond_distance_DH
_geom_hbond_distance_HA
_geom_hbond_distance_DA
_geom_hbond_angle_DHA
O1 H1 Br1 0.80(7) 2.49(7) 3.283(2) 178(5)

loop_
_geom_torsion_atom_site_label_1
_geom_torsion_atom_site_label_2
_geom_torsion_atom_site_label_3
_geom_torsion_atom_site_label_4
_geom_torsion
_geom_torsion_site_symmetry_1
N1 C1 C2 O1 -57.2(3) .
C1 N1 C1 C2 154.4(2) 2_655
C1 N1 C1 C2 -80.3(4) 3_665
